data_1576815
loop_
_publ_author_name
'Ye, Yuan-Ji'
'Wei, Xiang-Long'
'Yang, Xi'
'Chen, Yu-Dong'
'Weng, Ming-Cen'
'Chen, Hong-Ming'
'Lin, Mei-Jin'

_publ_section_title
;
 Color-tunable hot-exciton organic glassy supramolecular scintillators
 enabled by host-guest co-melting.
;
_journal_issue 18
_journal_name_full 'Chemical science'
_journal_page_first 9297
_journal_page_last 9310
_journal_paper_doi 10.1039/d6sc00159a
_journal_volume 17
_journal_year 2026
_chemical_formula_moiety '0.5(C24 H17 F2 N)'
_chemical_formula_sum 'C12 H8.5 F N0.5'
_chemical_formula_weight 178.69
_space_group_crystal_system monoclinic
_space_group_IT_number 14
_space_group_name_Hall '-P 2yn'
_space_group_name_H-M_alt 'P 1 21/n 1'
_atom_sites_solution_hydrogens geom
_atom_sites_solution_primary dual
_audit_creation_date 2025-03-29
_audit_creation_method
;
Olex2 1.5
(compiled 2025.03.04 svn.red2d20d0 for OlexSys, GUI svn.r7188)
;
_audit_update_record
;
2025-03-29 deposited with the CCDC.	2026-03-04 downloaded from the CCDC.
;
_cell_angle_alpha 90
_cell_angle_beta 108.509(17)
_cell_angle_gamma 90
_cell_formula_units_Z 8
_cell_length_a 13.963(2)
_cell_length_b 8.3017(12)
_cell_length_c 16.541(3)
_cell_measurement_reflns_used 1919
_cell_measurement_temperature 293(2)
_cell_measurement_theta_max 21.3710
_cell_measurement_theta_min 2.6710
_cell_volume 1818.2(5)
_computing_cell_refinement 'CrysAlisPro 1.171.39.28b (Rigaku OD, 2015)'
_computing_data_collection 'CrysAlisPro 1.171.39.28b (Rigaku OD, 2015)'
_computing_data_reduction 'CrysAlisPro 1.171.39.28b (Rigaku OD, 2015)'
_computing_molecular_graphics 'Olex2 1.5 (Dolomanov et al., 2009)'
_computing_publication_material 'Olex2 1.5 (Dolomanov et al., 2009)'
_computing_structure_refinement 'SHELXL 2019/3 (Sheldrick, 2015)'
_computing_structure_solution 'SHELXT 2018/2 (Sheldrick, 2018)'
_diffrn_ambient_temperature 293(2)
_diffrn_detector 'CCD plate'
_diffrn_measured_fraction_theta_full 0.989
_diffrn_measured_fraction_theta_max 0.989
_diffrn_measurement_details
;
List of Runs (angles in degrees, time in seconds):

  # Type    Start    End  Width  t~exp~   \w     \q     \k     \f   Frames
#--------------------------------------------------------------------------
  1  \w    -89.00 -63.00   0.50    5.00    --   -9.40  21.00  60.00   52
  2  \w    -33.00  -7.00   0.50    5.00    --   -9.40  43.00 -60.00   52
  3  \w     16.00  80.00   0.50    5.00    --   -9.40  43.00 -60.00  128
  4  \w    -99.00  80.00   0.50    5.00    --   -9.40  55.00-180.00  358
  5  \w    -25.00  37.50   0.50    5.00    --   -9.40  21.00  60.00  125
;
_diffrn_measurement_device 'four-circle diffractometer'
_diffrn_measurement_device_type 'XtaLAB AFC11 (RCD3): quarter-chi single'
_diffrn_measurement_method '\w scans'
_diffrn_orient_matrix_type 'CrysAlisPro convention (1999,Acta A55,543-557)'
_diffrn_orient_matrix_UB_11 -0.0306916000
_diffrn_orient_matrix_UB_12 -0.0268565000
_diffrn_orient_matrix_UB_13 -0.0406916000
_diffrn_orient_matrix_UB_21 -0.0438778000
_diffrn_orient_matrix_UB_22 0.0148062000
_diffrn_orient_matrix_UB_23 0.0117229000
_diffrn_orient_matrix_UB_31 -0.0021554000
_diffrn_orient_matrix_UB_32 0.0796651000
_diffrn_orient_matrix_UB_33 -0.0159109000
_diffrn_radiation_monochromator graphite
_diffrn_radiation_probe x-ray
_diffrn_radiation_type 'Mo K\a'
_diffrn_radiation_wavelength 0.71073
_diffrn_reflns_av_R_equivalents 0.0565
_diffrn_reflns_av_unetI/netI 0.0549
_diffrn_reflns_Laue_measured_fraction_full 0.989
_diffrn_reflns_Laue_measured_fraction_max 0.989
_diffrn_reflns_limit_h_max 16
_diffrn_reflns_limit_h_min -16
_diffrn_reflns_limit_k_max 9
_diffrn_reflns_limit_k_min -9
_diffrn_reflns_limit_l_max 19
_diffrn_reflns_limit_l_min -19
_diffrn_reflns_number 14213
_diffrn_reflns_point_group_measured_fraction_full 0.989
_diffrn_reflns_point_group_measured_fraction_max 0.989
_diffrn_reflns_theta_full 25.025
_diffrn_reflns_theta_max 25.025
_diffrn_reflns_theta_min 2.306
_diffrn_source 'fine-focus sealed X-ray tube'
_diffrn_source_type 'Enhance (Mo) X-ray Source'
_exptl_absorpt_coefficient_mu 0.090
_exptl_absorpt_correction_T_max 1.00000
_exptl_absorpt_correction_T_min 0.79521
_exptl_absorpt_correction_type multi-scan
_exptl_absorpt_process_details
;
CrysAlisPro 1.171.39.28b (Rigaku Oxford Diffraction, 2015)
Empirical absorption correction using spherical harmonics,
 implemented in SCALE3 ABSPACK scaling algorithm.
;
_exptl_crystal_colour 'clear light colourless'
_exptl_crystal_colour_lustre clear
_exptl_crystal_colour_modifier light
_exptl_crystal_colour_primary colourless
_exptl_crystal_density_diffrn 1.306
_exptl_crystal_description block
_exptl_crystal_F_000 744
_refine_diff_density_max 0.137
_refine_diff_density_min -0.149
_refine_diff_density_rms 0.037
_refine_ls_extinction_method none
_refine_ls_goodness_of_fit_ref 1.020
_refine_ls_hydrogen_treatment constr
_refine_ls_matrix_type full
_refine_ls_number_parameters 317
_refine_ls_number_reflns 3172
_refine_ls_number_restraints 135
_refine_ls_restrained_S_all 1.013
_refine_ls_R_factor_all 0.1012
_refine_ls_R_factor_gt 0.0557
_refine_ls_shift/su_max 0.000
_refine_ls_shift/su_mean 0.000
_refine_ls_structure_factor_coef Fsqd
_refine_ls_weighting_details 'w=1/[\s^2^(Fo^2^)+(0.0719P)^2^+0.2648P] where P=(Fo^2^+2Fc^2^)/3'
_refine_ls_weighting_scheme calc
_refine_ls_wR_factor_gt 0.1313
_refine_ls_wR_factor_ref 0.1520
_reflns_Friedel_coverage 0.000
_reflns_number_gt 1979
_reflns_number_total 3172
_reflns_threshold_expression 'I > 2\s(I)'
_cod_data_source_file d6sc00159a2.cif
_cod_data_source_block tpa-h
_cod_depositor_comments 'Adding full bibliography for 1576813--1576816.cif.'
_cod_original_formula_sum 'C12 H8.50 F N0.50'
_cod_database_code 1576815
_shelx_shelxl_version_number 2019/3
_shelx_space_group_comment
;
The symmetry employed for this shelxl refinement is uniquely defined
by the following loop, which should always be used as a source of
symmetry information in preference to the above space-group names.
They are only intended as comments.
;
_olex2_refinement_description
;
1. Fixed Uiso
 At 1.2 times of:
  All C(H) groups
2. Restrained distances
 C003-C007 \\sim C003-C0
 with sigma of 0.02
 C007-C00G \\sim C0-C2
 with sigma of 0.02
 C007-C00L \\sim C0-C1
 with sigma of 0.02
 C00G-C00K \\sim C2-C3
 with sigma of 0.02
 C00G-F00Q \\sim C2-F00R
 with sigma of 0.02
 C00K-C00R \\sim C3-C00S
 with sigma of 0.02
 C00L-C00P \\sim C1-C00Q
 with sigma of 0.02
 C00P-C00R \\sim C00Q-C00S
 with sigma of 0.02
 C00P-F00S \\sim C00Q-F00T
 with sigma of 0.02
 C003-C00G \\sim C003-C2
 with sigma of 0.04
 C003-C00L \\sim C003-C1
 with sigma of 0.04
 C007-C00K \\sim C0-C3
 with sigma of 0.04
 C007-C00P \\sim C0-C00Q
 with sigma of 0.04
 C007-F00Q \\sim C0-F00R
 with sigma of 0.04
 C00G-C00L \\sim C2-C1
 with sigma of 0.04
 C00G-C00R \\sim C2-C00S
 with sigma of 0.04
 C00K-C00P \\sim C3-C00Q
 with sigma of 0.04
 C00K-F00Q \\sim C3-F00R
 with sigma of 0.04
 C00L-C00R \\sim C1-C00S
 with sigma of 0.04
 C00L-F00S \\sim C1-F00T
 with sigma of 0.04
 C00R-F00S \\sim C00S-F00T
 with sigma of 0.04
3. Uiso/Uaniso restraints and constraints
Uanis(C00L) \\sim Ueq: with sigma of 0.01 and sigma for terminal atoms of 0.02
4. Rigid body (RIGU) restrains
 C007, C00G, C00K, C00L, C00P, F00Q, C00R, F00S
 with sigma for 1-2 distances of 0.004 and sigma for 1-3 distances of 0.004
 C0, C2, C3, C1, C00Q, F00R, C00S, F00T
 with sigma for 1-2 distances of 0.004 and sigma for 1-3 distances of 0.004
5. Others
 Sof(C0)=Sof(C1)=Sof(H1)=Sof(C2)=Sof(C3)=Sof(H3)=Sof(C00S)=Sof(H00S)=Sof(C00Q)=
 Sof(F00T)=Sof(F00R)=1-FVAR(1)
 Sof(C007)=Sof(C00G)=Sof(C00K)=Sof(H00K)=Sof(C00L)=Sof(H00L)=Sof(C00P)=
 Sof(F00Q)=Sof(C00R)=Sof(H00R)=Sof(F00S)=FVAR(1)
6.a Aromatic/amide H refined with riding coordinates:
 C006(H006), C008(H008), C009(H009), C00A(H00A), C00B(H00B), C00C(H00C),
 C00D(H00D), C00E(H00E), C00F(H00F), C00H(H00H), C00I(H00I), C00J(H00J),
 C00K(H00K), C00L(H00L), C00M(H00M), C00N(H00N), C00R(H00R), C1(H1), C3(H3),
 C00S(H00S)
;
_olex2_submission_special_instructions 'No special instructions were received'
_oxdiff_exptl_absorpt_empirical_details
;
Empirical correction (ABSPACK) includes:
- Absorption correction using spherical harmonics
- Frame scaling
;
_oxdiff_exptl_absorpt_empirical_full_max 1.259
_oxdiff_exptl_absorpt_empirical_full_min 0.826

loop_
_space_group_symop_operation_xyz
'x, y, z'
'-x+1/2, y+1/2, -z+1/2'
'-x, -y, -z'
'x-1/2, -y-1/2, z-1/2'

loop_
_atom_site_label
_atom_site_type_symbol
_atom_site_fract_x
_atom_site_fract_y
_atom_site_fract_z
_atom_site_U_iso_or_equiv
_atom_site_adp_type
_atom_site_occupancy
_atom_site_site_symmetry_order
_atom_site_calc_flag
_atom_site_refinement_flags_posn
_atom_site_refinement_flags_adp
_atom_site_refinement_flags_occupancy
_atom_site_disorder_assembly
_atom_site_disorder_group
N001 N 0.41220(14) 0.2023(3) 0.65971(11) 0.0645(6) Uani 1 1 d . . . . .
C002 C 0.38455(15) 0.1912(3) 0.73447(14) 0.0508(6) Uani 1 1 d . . . . .
C003 C 0.71911(17) 0.1697(3) 0.67520(15) 0.0533(6) Uani 1 1 d D . . . .
C004 C 0.51595(17) 0.1886(3) 0.66653(14) 0.0554(6) Uani 1 1 d . . . . .
C005 C 0.34578(17) 0.2707(3) 0.58371(14) 0.0592(6) Uani 1 1 d . . . . .
C006 C 0.58908(18) 0.2701(3) 0.72809(14) 0.0552(6) Uani 1 1 d . . . . .
H006 H 0.571038 0.332192 0.767761 0.066 Uiso 1 1 calc R U . . .
C007 C 0.8284(8) 0.160(4) 0.6865(16) 0.063(4) Uani 0.535(3) 1 d D . P A 1
C008 C 0.42994(17) 0.0755(3) 0.79488(14) 0.0574(6) Uani 1 1 d . . . . .
H008 H 0.478017 0.006751 0.785614 0.069 Uiso 1 1 calc R U . . .
C009 C 0.68834(18) 0.2613(3) 0.73198(15) 0.0580(6) Uani 1 1 d . . . . .
H009 H 0.736337 0.318705 0.774078 0.070 Uiso 1 1 calc R U . . .
C00A C 0.31374(17) 0.2920(3) 0.74992(15) 0.0599(6) Uani 1 1 d . . . . .
H00A H 0.283146 0.371630 0.710656 0.072 Uiso 1 1 calc R U . . .
C00B C 0.3332(2) 0.1598(4) 0.88243(17) 0.0758(8) Uani 1 1 d . . . . .
H00B H 0.315329 0.148602 0.931703 0.091 Uiso 1 1 calc R U . . .
C00C C 0.28837(19) 0.2750(3) 0.82325(18) 0.0708(7) Uani 1 1 d . . . . .
H00C H 0.240028 0.342784 0.832827 0.085 Uiso 1 1 calc R U . . .
C00D C 0.40469(19) 0.0613(3) 0.86809(16) 0.0690(7) Uani 1 1 d . . . . .
H00D H 0.436434 -0.015927 0.908418 0.083 Uiso 1 1 calc R U . . .
C00E C 0.64506(19) 0.0831(3) 0.61503(15) 0.0694(7) Uani 1 1 d . . . . .
H00E H 0.663256 0.017730 0.576627 0.083 Uiso 1 1 calc R U . . .
C00F C 0.3783(2) 0.3874(4) 0.54000(16) 0.0739(7) Uani 1 1 d . . . . .
H00F H 0.444983 0.422281 0.559929 0.089 Uiso 1 1 calc R U . . .
C00G C 0.8556(15) 0.129(5) 0.6145(12) 0.075(4) Uani 0.535(3) 1 d D . P A 1
C00H C 0.24638(19) 0.2189(3) 0.55285(16) 0.0727(7) Uani 1 1 d . . . . .
H00H H 0.223034 0.138819 0.581158 0.087 Uiso 1 1 calc R U . . .
C00I C 0.54562(19) 0.0918(4) 0.61096(15) 0.0734(8) Uani 1 1 d . . . . .
H00I H 0.497570 0.031829 0.570257 0.088 Uiso 1 1 calc R U . . .
C00J C 0.1824(2) 0.2879(4) 0.47942(19) 0.0847(9) Uani 1 1 d . . . . .
H00J H 0.115538 0.253935 0.458746 0.102 Uiso 1 1 calc R U . . .
C00K C 0.9623(14) 0.128(4) 0.6227(13) 0.108(6) Uani 0.535(3) 1 d D . P A 1
H00K H 0.983330 0.107728 0.575676 0.129 Uiso 0.535(3) 1 calc R U P A 1
C00L C 0.9031(15) 0.189(3) 0.7631(12) 0.081(5) Uani 0.535(3) 1 d D U P A 1
H00L H 0.886103 0.209652 0.812182 0.098 Uiso 0.535(3) 1 calc R U P A 1
C00M C 0.3134(3) 0.4531(4) 0.46716(18) 0.0890(9) Uani 1 1 d . . . . .
H00M H 0.336693 0.531881 0.438020 0.107 Uiso 1 1 calc R U . . .
C00N C 0.2153(3) 0.4046(4) 0.43687(18) 0.0928(10) Uani 1 1 d . . . . .
H00N H 0.171445 0.450554 0.387769 0.111 Uiso 1 1 calc R U . . .
C00P C 0.9973(14) 0.188(3) 0.7660(13) 0.091(4) Uani 0.535(3) 1 d D . P A 1
F00Q F 0.7874(3) 0.1254(4) 0.5334(2) 0.1059(13) Uani 0.535(3) 1 d D . P A 1
C00R C 1.0315(11) 0.157(3) 0.7011(11) 0.111(5) Uani 0.535(3) 1 d D . P A 1
H00R H 1.100387 0.155428 0.708779 0.133 Uiso 0.535(3) 1 calc R U P A 1
F00S F 1.0647(3) 0.2050(5) 0.8432(3) 0.1303(17) Uani 0.535(3) 1 d D . P A 1
C0 C 0.8271(8) 0.166(4) 0.6745(16) 0.049(4) Uani 0.465(3) 1 d D . P A 2
C1 C 0.8585(14) 0.152(5) 0.6036(11) 0.061(5) Uani 0.465(3) 1 d D . P A 2
H1 H 0.809780 0.157778 0.550204 0.074 Uiso 0.465(3) 1 calc R U P A 2
C2 C 0.9074(14) 0.167(3) 0.7506(10) 0.055(3) Uani 0.465(3) 1 d D . P A 2
C3 C 1.0114(13) 0.151(3) 0.7562(11) 0.065(3) Uani 0.465(3) 1 d D . P A 2
H3 H 1.062642 0.151089 0.808403 0.078 Uiso 0.465(3) 1 calc R U P A 2
C00S C 1.0318(10) 0.134(3) 0.6806(9) 0.074(3) Uani 0.465(3) 1 d D . P A 2
H00S H 1.098029 0.126627 0.680035 0.088 Uiso 0.465(3) 1 calc R U P A 2
C00Q C 0.9537(12) 0.130(4) 0.6070(11) 0.071(4) Uani 0.465(3) 1 d D . P A 2
F00T F 0.9755(3) 0.1009(6) 0.5333(3) 0.1182(17) Uani 0.465(3) 1 d D . P A 2
F00R F 0.8982(2) 0.1829(5) 0.8293(2) 0.0790(12) Uani 0.465(3) 1 d D . P A 2

loop_
_atom_site_aniso_label
_atom_site_aniso_U_11
_atom_site_aniso_U_22
_atom_site_aniso_U_33
_atom_site_aniso_U_23
_atom_site_aniso_U_13
_atom_site_aniso_U_12
N001 0.0510(12) 0.0973(15) 0.0442(11) 0.0090(10) 0.0138(9) 0.0180(10)
C002 0.0436(12) 0.0594(14) 0.0464(13) -0.0056(11) 0.0100(10) -0.0033(10)
C003 0.0597(15) 0.0483(13) 0.0556(14) 0.0096(11) 0.0236(12) 0.0074(11)
C004 0.0537(14) 0.0687(15) 0.0434(12) 0.0066(12) 0.0147(11) 0.0118(12)
C005 0.0567(15) 0.0712(16) 0.0457(13) -0.0029(12) 0.0106(11) 0.0145(12)
C006 0.0607(15) 0.0524(13) 0.0573(14) -0.0030(11) 0.0254(12) 0.0050(11)
C007 0.070(7) 0.047(7) 0.082(8) 0.015(7) 0.040(5) -0.002(7)
C008 0.0540(14) 0.0576(14) 0.0593(15) -0.0008(12) 0.0163(12) -0.0021(11)
C009 0.0612(15) 0.0513(14) 0.0632(14) -0.0044(12) 0.0219(12) -0.0048(11)
C00A 0.0536(14) 0.0630(15) 0.0621(15) -0.0021(12) 0.0168(12) 0.0022(11)
C00B 0.0842(19) 0.089(2) 0.0636(17) -0.0120(16) 0.0369(15) -0.0237(17)
C00C 0.0647(16) 0.0753(18) 0.0785(18) -0.0177(16) 0.0313(14) -0.0076(13)
C00D 0.0734(17) 0.0737(17) 0.0599(16) 0.0085(13) 0.0213(14) -0.0117(14)
C00E 0.0656(17) 0.0895(18) 0.0555(15) -0.0117(14) 0.0228(13) 0.0133(14)
C00F 0.0708(17) 0.0912(19) 0.0561(15) 0.0094(15) 0.0152(14) 0.0101(15)
C00G 0.087(6) 0.051(6) 0.106(7) 0.012(9) 0.058(5) -0.002(4)
C00H 0.0626(17) 0.0833(18) 0.0628(16) -0.0062(14) 0.0066(13) 0.0061(14)
C00I 0.0579(16) 0.104(2) 0.0530(14) -0.0181(14) 0.0105(12) 0.0049(14)
C00J 0.0696(18) 0.097(2) 0.0669(18) -0.0193(18) -0.0076(15) 0.0158(16)
C00K 0.106(8) 0.084(14) 0.172(12) -0.008(12) 0.098(7) -0.007(10)
C00L 0.075(5) 0.067(8) 0.098(8) 0.004(6) 0.022(5) 0.002(4)
C00M 0.104(2) 0.100(2) 0.0579(17) 0.0179(16) 0.0192(17) 0.0222(19)
C00N 0.104(3) 0.104(2) 0.0522(17) -0.0028(17) 0.0003(17) 0.035(2)
C00P 0.067(6) 0.056(10) 0.145(8) 0.019(6) 0.028(5) 0.005(5)
F00Q 0.134(3) 0.112(3) 0.103(3) -0.013(2) 0.082(3) -0.015(2)
C00R 0.075(7) 0.075(9) 0.199(11) 0.000(9) 0.067(6) -0.013(5)
F00S 0.060(2) 0.139(3) 0.174(4) 0.036(3) 0.011(2) -0.006(2)
C0 0.051(6) 0.044(9) 0.056(5) 0.011(5) 0.022(4) 0.014(6)
C1 0.061(5) 0.070(15) 0.065(5) 0.025(5) 0.036(4) 0.013(6)
C2 0.059(6) 0.044(6) 0.063(5) 0.009(5) 0.020(4) -0.012(4)
C3 0.056(6) 0.044(9) 0.098(5) 0.014(5) 0.027(5) -0.002(5)
C00S 0.057(5) 0.054(7) 0.115(5) 0.016(6) 0.035(4) 0.009(5)
C00Q 0.071(5) 0.066(11) 0.095(5) 0.025(6) 0.055(4) 0.013(7)
F00T 0.101(3) 0.168(4) 0.115(3) 0.022(3) 0.076(3) 0.030(3)
F00R 0.058(2) 0.109(3) 0.067(2) 0.000(2) 0.0146(17) 0.0010(16)

loop_
_atom_type_symbol
_atom_type_description
_atom_type_scat_dispersion_real
_atom_type_scat_dispersion_imag
_atom_type_scat_source
C C 0.0033 0.0016 'International Tables Vol C Tables 4.2.6.8 and 6.1.1.4'
H H 0.0000 0.0000 'International Tables Vol C Tables 4.2.6.8 and 6.1.1.4'
F F 0.0171 0.0103 'International Tables Vol C Tables 4.2.6.8 and 6.1.1.4'
N N 0.0061 0.0033 'International Tables Vol C Tables 4.2.6.8 and 6.1.1.4'

loop_
_geom_angle_atom_site_label_1
_geom_angle_atom_site_label_2
_geom_angle_atom_site_label_3
_geom_angle
_geom_angle_site_symmetry_1
_geom_angle_site_symmetry_3
_geom_angle_publ_flag
C002 N001 C004 118.74(17) . . ?
C002 N001 C005 121.18(18) . . ?
C004 N001 C005 117.68(18) . . ?
C008 C002 N001 119.2(2) . . ?
C00A C002 N001 122.3(2) . . ?
C00A C002 C008 118.5(2) . . ?
C009 C003 C007 118.4(11) . . ?
C009 C003 C00E 116.9(2) . . ?
C009 C003 C0 123.0(11) . . ?
C00E C003 C007 124.5(11) . . ?
C00E C003 C0 120.1(11) . . ?
C006 C004 N001 121.3(2) . . ?
C006 C004 C00I 118.2(2) . . ?
C00I C004 N001 120.5(2) . . ?
C00F C005 N001 121.1(2) . . ?
C00F C005 C00H 119.1(2) . . ?
C00H C005 N001 119.8(2) . . ?
C004 C006 H006 119.6 . . ?
C009 C006 C004 120.9(2) . . ?
C009 C006 H006 119.6 . . ?
C00G C007 C003 117.1(17) . . ?
C00G C007 C00L 119.2(9) . . ?
C00L C007 C003 123.6(17) . . ?
C002 C008 H008 119.7 . . ?
C00D C008 C002 120.7(2) . . ?
C00D C008 H008 119.7 . . ?
C003 C009 H009 119.1 . . ?
C006 C009 C003 121.8(2) . . ?
C006 C009 H009 119.1 . . ?
C002 C00A H00A 119.9 . . ?
C00C C00A C002 120.1(2) . . ?
C00C C00A H00A 119.9 . . ?
C00C C00B H00B 120.4 . . ?
C00D C00B H00B 120.4 . . ?
C00D C00B C00C 119.1(2) . . ?
C00A C00C H00C 119.5 . . ?
C00B C00C C00A 121.0(2) . . ?
C00B C00C H00C 119.5 . . ?
C008 C00D H00D 119.7 . . ?
C00B C00D C008 120.6(2) . . ?
C00B C00D H00D 119.7 . . ?
C003 C00E H00E 119.3 . . ?
C00I C00E C003 121.4(2) . . ?
C00I C00E H00E 119.3 . . ?
C005 C00F H00F 119.7 . . ?
C005 C00F C00M 120.6(3) . . ?
C00M C00F H00F 119.7 . . ?
C007 C00G C00K 118.3(16) . . ?
F00Q C00G C007 123.3(16) . . ?
F00Q C00G C00K 117.6(16) . . ?
C005 C00H H00H 120.4 . . ?
C00J C00H C005 119.2(3) . . ?
C00J C00H H00H 120.4 . . ?
C004 C00I H00I 119.6 . . ?
C00E C00I C004 120.8(2) . . ?
C00E C00I H00I 119.6 . . ?
C00H C00J H00J 119.4 . . ?
C00N C00J C00H 121.2(3) . . ?
C00N C00J H00J 119.4 . . ?
C00G C00K H00K 120.6 . . ?
C00R C00K C00G 118.8(17) . . ?
C00R C00K H00K 120.6 . . ?
C007 C00L H00L 120.3 . . ?
C00P C00L C007 119.4(17) . . ?
C00P C00L H00L 120.3 . . ?
C00F C00M H00M 119.6 . . ?
C00N C00M C00F 120.8(3) . . ?
C00N C00M H00M 119.6 . . ?
C00J C00N C00M 119.1(3) . . ?
C00J C00N H00N 120.4 . . ?
C00M C00N H00N 120.4 . . ?
C00L C00P C00R 126.1(19) . . ?
C00L C00P F00S 115.6(15) . . ?
C00R C00P F00S 117.9(14) . . ?
C00K C00R H00R 120.9 . . ?
C00P C00R C00K 118.2(11) . . ?
C00P C00R H00R 120.9 . . ?
C1 C0 C003 126.5(17) . . ?
C1 C0 C2 112.7(8) . . ?
C2 C0 C003 120.8(17) . . ?
C0 C1 H1 118.0 . . ?
C00Q C1 C0 124.1(15) . . ?
C00Q C1 H1 118.0 . . ?
C0 C2 C3 124.5(14) . . ?
F00R C2 C0 125.0(15) . . ?
F00R C2 C3 110.5(13) . . ?
C2 C3 H3 121.7 . . ?
C00S C3 C2 116.7(15) . . ?
C00S C3 H3 121.7 . . ?
C3 C00S H00S 120.6 . . ?
C00Q C00S C3 118.7(10) . . ?
C00Q C00S H00S 120.6 . . ?
C1 C00Q C00S 123.1(16) . . ?
C1 C00Q F00T 119.3(14) . . ?
C00S C00Q F00T 117.6(13) . . ?

loop_
_geom_bond_atom_site_label_1
_geom_bond_atom_site_label_2
_geom_bond_distance
_geom_bond_site_symmetry_2
_geom_bond_publ_flag
N001 C002 1.411(3) . ?
N001 C004 1.421(3) . ?
N001 C005 1.422(3) . ?
C002 C008 1.386(3) . ?
C002 C00A 1.380(3) . ?
C003 C007 1.479(9) . ?
C003 C009 1.379(3) . ?
C003 C00E 1.387(3) . ?
C003 C0 1.512(10) . ?
C004 C006 1.370(3) . ?
C004 C00I 1.380(3) . ?
C005 C00F 1.369(4) . ?
C005 C00H 1.386(3) . ?
C006 H006 0.9300 . ?
C006 C009 1.369(3) . ?
C007 C00G 1.38(2) . ?
C007 C00L 1.38(2) . ?
C008 H008 0.9300 . ?
C008 C00D 1.370(3) . ?
C009 H009 0.9300 . ?
C00A H00A 0.9300 . ?
C00A C00C 1.375(3) . ?
C00B H00B 0.9300 . ?
C00B C00C 1.370(4) . ?
C00B C00D 1.367(4) . ?
C00C H00C 0.9300 . ?
C00D H00D 0.9300 . ?
C00E H00E 0.9300 . ?
C00E C00I 1.371(3) . ?
C00F H00F 0.9300 . ?
C00F C00M 1.370(4) . ?
C00G C00K 1.45(2) . ?
C00G F00Q 1.376(17) . ?
C00H H00H 0.9300 . ?
C00H C00J 1.383(4) . ?
C00I H00I 0.9300 . ?
C00J H00J 0.9300 . ?
C00J C00N 1.360(5) . ?
C00K H00K 0.9300 . ?
C00K C00R 1.370(19) . ?
C00L H00L 0.9300 . ?
C00L C00P 1.30(2) . ?
C00M H00M 0.9300 . ?
C00M C00N 1.362(4) . ?
C00N H00N 0.9300 . ?
C00P C00R 1.331(16) . ?
C00P F00S 1.33(2) . ?
C00R H00R 0.9300 . ?
C0 C1 1.38(2) . ?
C0 C2 1.39(2) . ?
C1 H1 0.9300 . ?
C1 C00Q 1.33(2) . ?
C2 C3 1.43(2) . ?
C2 F00R 1.354(17) . ?
C3 H3 0.9300 . ?
C3 C00S 1.374(17) . ?
C00S H00S 0.9300 . ?
C00S C00Q 1.352(17) . ?
C00Q F00T 1.37(2) . ?

loop_
_geom_torsion_atom_site_label_1
_geom_torsion_atom_site_label_2
_geom_torsion_atom_site_label_3
_geom_torsion_atom_site_label_4
_geom_torsion
_geom_torsion_site_symmetry_1
_geom_torsion_site_symmetry_2
_geom_torsion_site_symmetry_3
_geom_torsion_site_symmetry_4
_geom_torsion_publ_flag
N001 C002 C008 C00D -179.9(2) . . . . ?
N001 C002 C00A C00C 179.2(2) . . . . ?
N001 C004 C006 C009 -177.3(2) . . . . ?
N001 C004 C00I C00E 177.4(2) . . . . ?
N001 C005 C00F C00M -179.6(2) . . . . ?
N001 C005 C00H C00J 179.2(2) . . . . ?
C002 N001 C004 C006 -45.8(3) . . . . ?
C002 N001 C004 C00I 134.1(2) . . . . ?
C002 N001 C005 C00F 130.0(3) . . . . ?
C002 N001 C005 C00H -50.1(3) . . . . ?
C002 C008 C00D C00B 0.9(4) . . . . ?
C002 C00A C00C C00B 0.7(4) . . . . ?
C003 C007 C00G C00K 177(3) . . . . ?
C003 C007 C00G F00Q 8(4) . . . . ?
C003 C007 C00L C00P -176(2) . . . . ?
C003 C00E C00I C004 0.5(4) . . . . ?
C003 C0 C1 C00Q -172(3) . . . . ?
C003 C0 C2 C3 175(2) . . . . ?
C003 C0 C2 F00R -5(4) . . . . ?
C004 N001 C002 C008 -42.0(3) . . . . ?
C004 N001 C002 C00A 137.8(2) . . . . ?
C004 N001 C005 C00F -32.2(3) . . . . ?
C004 N001 C005 C00H 147.7(2) . . . . ?
C004 C006 C009 C003 -0.6(3) . . . . ?
C005 N001 C002 C008 156.0(2) . . . . ?
C005 N001 C002 C00A -24.2(3) . . . . ?
C005 N001 C004 C006 116.8(2) . . . . ?
C005 N001 C004 C00I -63.3(3) . . . . ?
C005 C00F C00M C00N 0.3(4) . . . . ?
C005 C00H C00J C00N 0.4(4) . . . . ?
C006 C004 C00I C00E -2.8(4) . . . . ?
C007 C003 C009 C006 -177.0(14) . . . . ?
C007 C003 C00E C00I 176.7(15) . . . . ?
C007 C00G C00K C00R 0(5) . . . . ?
C007 C00L C00P C00R -2(4) . . . . ?
C007 C00L C00P F00S -175(2) . . . . ?
C008 C002 C00A C00C -1.0(3) . . . . ?
C009 C003 C007 C00G -154(2) . . . . ?
C009 C003 C007 C00L 23(3) . . . . ?
C009 C003 C00E C00I 1.7(4) . . . . ?
C009 C003 C0 C1 -145(3) . . . . ?
C009 C003 C0 C2 39(3) . . . . ?
C00A C002 C008 C00D 0.3(3) . . . . ?
C00C C00B C00D C008 -1.2(4) . . . . ?
C00D C00B C00C C00A 0.4(4) . . . . ?
C00E C003 C007 C00G 31(3) . . . . ?
C00E C003 C007 C00L -152(2) . . . . ?
C00E C003 C009 C006 -1.6(3) . . . . ?
C00E C003 C0 C1 33(4) . . . . ?
C00E C003 C0 C2 -144(2) . . . . ?
C00F C005 C00H C00J -0.9(4) . . . . ?
C00F C00M C00N C00J -0.8(5) . . . . ?
C00G C007 C00L C00P 0(4) . . . . ?
C00G C00K C00R C00P -1(4) . . . . ?
C00H C005 C00F C00M 0.5(4) . . . . ?
C00H C00J C00N C00M 0.4(4) . . . . ?
C00I C004 C006 C009 2.8(3) . . . . ?
C00L C007 C00G C00K 0(5) . . . . ?
C00L C007 C00G F00Q -169(3) . . . . ?
C00L C00P C00R C00K 2(4) . . . . ?
F00Q C00G C00K C00R 170(3) . . . . ?
F00S C00P C00R C00K 175(2) . . . . ?
C0 C003 C009 C006 176.1(15) . . . . ?
C0 C003 C00E C00I -176.1(15) . . . . ?
C0 C1 C00Q C00S -7(6) . . . . ?
C0 C1 C00Q F00T 173(3) . . . . ?
C0 C2 C3 C00S 1(3) . . . . ?
C1 C0 C2 C3 -2(4) . . . . ?
C1 C0 C2 F00R 179(2) . . . . ?
C2 C0 C1 C00Q 5(5) . . . . ?
C2 C3 C00S C00Q -2(3) . . . . ?
C3 C00S C00Q C1 5(4) . . . . ?
C3 C00S C00Q F00T -175(2) . . . . ?
F00R C2 C3 C00S -179.8(17) . . . . ?
